data_7104265
loop_
_publ_author_name
'Knott, Kerstin E'
'Auschill, Stefan'
'J\"ager, Anne'
'Kn\"olker, Hans-Joachim'

_publ_section_title
;
 First total synthesis of the whole series of the antiostatins A and B.
;
_journal_issue 12
_journal_name_full 'Chemical communications (Cambridge, England)'
_journal_page_first 1467
_journal_page_last 1469
_journal_paper_doi 10.1039/b821039j
_journal_volume 34
_journal_year 2009
_chemical_compound_source synthesis
_chemical_formula_moiety 'C6 H12 N4 O4'
_chemical_formula_sum 'C6 H12 N4 O4'
_chemical_formula_weight 204.20
_space_group_IT_number 61
_symmetry_cell_setting orthorhombic
_symmetry_Int_Tables_number 61
_symmetry_space_group_name_Hall '-P 2ac 2ab'
_symmetry_space_group_name_H-M 'P b c a'
_atom_sites_solution_hydrogens geom
_atom_sites_solution_primary direct
_atom_sites_solution_secondary difmap
_audit_creation_method SHELXL-97
_cell_angle_alpha 90.00
_cell_angle_beta 90.00
_cell_angle_gamma 90.00
_cell_formula_units_Z 8
_cell_length_a 10.571(1)
_cell_length_b 6.448(1)
_cell_length_c 28.570(3)
_cell_measurement_reflns_used 256
_cell_measurement_temperature 198(2)
_cell_measurement_theta_max 12.573
_cell_measurement_theta_min 4.034
_cell_volume 1947.4(4)
_computing_cell_refinement 'Dirax/lsq (Duisenberg, 1992)'
_computing_data_collection 'Collect (Nonius BV, 1999)'
_computing_data_reduction 'EvalCCD (Duisenberg et al., 2003)'
_computing_molecular_graphics 'ORTEP-3 for Windows (Farrugia, 1997)'
_computing_publication_material 'WinGX (Farrugia 1999), enCIFer (Allen et al. 2004)'
_computing_structure_refinement 'SHELXL-97 (Sheldrick, 1997), WinGX (Farrugia 1999), PLATON (Spek 2005)'
_computing_structure_solution 'SIR2004 (Burla et al., 2005)'
_diffrn_ambient_temperature 198(2)
_diffrn_detector_area_resol_mean 9
_diffrn_measured_fraction_theta_full 0.901
_diffrn_measured_fraction_theta_max 0.901
_diffrn_measurement_device_type KappaCCD
_diffrn_measurement_method \f
_diffrn_radiation_monochromator graphite
_diffrn_radiation_probe x-ray
_diffrn_radiation_type MoK\a
_diffrn_radiation_wavelength 0.71073
_diffrn_reflns_av_R_equivalents 0.0342
_diffrn_reflns_av_sigmaI/netI 0.0198
_diffrn_reflns_limit_h_max 12
_diffrn_reflns_limit_h_min -12
_diffrn_reflns_limit_k_max 7
_diffrn_reflns_limit_k_min -7
_diffrn_reflns_limit_l_max 33
_diffrn_reflns_limit_l_min -33
_diffrn_reflns_number 13855
_diffrn_reflns_theta_full 25.00
_diffrn_reflns_theta_max 25.00
_diffrn_reflns_theta_min 3.44
_diffrn_source 'fine-focus sealed tube'
_exptl_absorpt_coefficient_mu 0.117
_exptl_absorpt_correction_T_max 0.9965
_exptl_absorpt_correction_T_min 0.8422
_exptl_absorpt_correction_type multi-scan
_exptl_absorpt_process_details 'SADABS version 2.10 (Sheldrick,Bruker AXS Inc.,2002)'
_exptl_crystal_colour 'light yellow'
_exptl_crystal_density_diffrn 1.393
_exptl_crystal_density_method 'not measured'
_exptl_crystal_description plate
_exptl_crystal_F_000 864
_exptl_crystal_size_max 0.36
_exptl_crystal_size_mid 0.22
_exptl_crystal_size_min 0.03
_refine_diff_density_max 0.163
_refine_diff_density_min -0.168
_refine_diff_density_rms 0.035
_refine_ls_extinction_method none
_refine_ls_goodness_of_fit_ref 1.091
_refine_ls_hydrogen_treatment mixed
_refine_ls_matrix_type full
_refine_ls_number_parameters 141
_refine_ls_number_reflns 1543
_refine_ls_number_restraints 0
_refine_ls_restrained_S_all 1.091
_refine_ls_R_factor_all 0.0551
_refine_ls_R_factor_gt 0.0386
_refine_ls_shift/su_max 0.001
_refine_ls_shift/su_mean 0.000
_refine_ls_structure_factor_coef Fsqd
_refine_ls_weighting_details 'calc w=1/[\s^2^(Fo^2^)+(0.0423P)^2^+0.9400P] where P=(Fo^2^+2Fc^2^)/3'
_refine_ls_weighting_scheme calc
_refine_ls_wR_factor_gt 0.0919
_refine_ls_wR_factor_ref 0.1015
_reflns_number_gt 1199
_reflns_number_total 1543
_reflns_threshold_expression >2sigma(I)
_cod_duplicate_entry 7104247
_cod_data_source_file b821039j.txt
_cod_data_source_block an82
_cod_database_code 7104265

loop_
_symmetry_equiv_pos_as_xyz
'x, y, z'
'-x+1/2, -y, z+1/2'
'x+1/2, -y+1/2, -z'
'-x, y+1/2, -z+1/2'
'-x, -y, -z'
'x-1/2, y, -z-1/2'
'-x-1/2, y-1/2, z'
'x, -y-1/2, z-1/2'

loop_
_atom_site_label
_atom_site_type_symbol
_atom_site_fract_x
_atom_site_fract_y
_atom_site_fract_z
_atom_site_U_iso_or_equiv
_atom_site_adp_type
_atom_site_occupancy
_atom_site_symmetry_multiplicity
_atom_site_calc_flag
_atom_site_refinement_flags
_atom_site_disorder_assembly
_atom_site_disorder_group
N1 N -0.14054(15) 0.1890(3) 0.82857(5) 0.0386(4) Uani 1 1 d . . .
O1 O -0.10254(14) 0.2279(3) 0.86766(5) 0.0600(5) Uani 1 1 d . . .
O2 O -0.24727(13) 0.2233(3) 0.81410(5) 0.0473(4) Uani 1 1 d . . .
N2 N -0.05437(16) 0.0966(3) 0.79931(6) 0.0355(4) Uani 1 1 d . . .
H2 H 0.017(2) 0.104(3) 0.8109(7) 0.039(6) Uiso 1 1 d . . .
C3 C -0.06039(17) 0.0829(3) 0.75078(7) 0.0317(4) Uani 1 1 d . . .
O3 O 0.03957(12) 0.0515(2) 0.73057(5) 0.0414(4) Uani 1 1 d . . .
N4 N -0.17457(15) 0.0965(3) 0.72955(5) 0.0335(4) Uani 1 1 d . . .
H4 H -0.235(2) 0.108(3) 0.7472(7) 0.043(6) Uiso 1 1 d . . .
C5 C -0.19943(18) 0.0974(3) 0.68125(6) 0.0343(5) Uani 1 1 d . . .
O5 O -0.31068(12) 0.1069(3) 0.66885(5) 0.0461(4) Uani 1 1 d . . .
N6 N -0.10268(17) 0.0895(3) 0.65196(6) 0.0404(4) Uani 1 1 d . . .
H6 H -0.033(2) 0.082(4) 0.6653(7) 0.047(7) Uiso 1 1 d . . .
C7 C -0.1213(2) 0.0805(4) 0.60144(7) 0.0470(6) Uani 1 1 d . . .
H7A H -0.2132 0.0816 0.5948 0.056 Uiso 1 1 calc R . .
H7B H -0.0866 -0.0521 0.5896 0.056 Uiso 1 1 calc R . .
C8 C -0.0599(2) 0.2565(4) 0.57530(7) 0.0536(6) Uani 1 1 d . . .
H8 H -0.0869 0.3898 0.5901 0.064 Uiso 1 1 calc R . .
C9 C 0.0832(2) 0.2446(5) 0.57719(9) 0.0767(9) Uani 1 1 d . . .
H9A H 0.1113 0.2534 0.6098 0.115 Uiso 1 1 calc R . .
H9B H 0.1195 0.3598 0.5593 0.115 Uiso 1 1 calc R . .
H9C H 0.1114 0.1128 0.5637 0.115 Uiso 1 1 calc R . .
C10 C -0.1085(3) 0.2533(5) 0.52477(8) 0.0832(10) Uani 1 1 d . . .
H10A H -0.0884 0.1193 0.5104 0.125 Uiso 1 1 calc R . .
H10B H -0.0679 0.3647 0.5069 0.125 Uiso 1 1 calc R . .
H10C H -0.2004 0.2740 0.5247 0.125 Uiso 1 1 calc R . .

loop_
_atom_site_aniso_label
_atom_site_aniso_U_11
_atom_site_aniso_U_22
_atom_site_aniso_U_33
_atom_site_aniso_U_23
_atom_site_aniso_U_13
_atom_site_aniso_U_12
N1 0.0276(10) 0.0410(11) 0.0471(10) -0.0025(7) 0.0043(7) -0.0026(8)
O1 0.0394(9) 0.0922(14) 0.0485(9) -0.0177(8) -0.0020(7) 0.0000(9)
O2 0.0225(8) 0.0631(11) 0.0562(8) -0.0079(7) 0.0012(7) 0.0071(7)
N2 0.0207(9) 0.0399(10) 0.0457(9) -0.0002(8) 0.0007(7) 0.0018(9)
C3 0.0239(10) 0.0240(10) 0.0472(10) 0.0005(8) 0.0029(8) -0.0011(8)
O3 0.0228(8) 0.0499(10) 0.0515(8) -0.0032(6) 0.0046(6) 0.0028(7)
N4 0.0187(9) 0.0377(10) 0.0441(9) 0.0000(7) 0.0048(7) -0.0003(8)
C5 0.0254(11) 0.0302(11) 0.0471(11) 0.0016(8) 0.0022(8) -0.0002(9)
O5 0.0239(8) 0.0644(10) 0.0499(8) -0.0008(7) -0.0010(6) 0.0013(7)
N6 0.0257(9) 0.0505(11) 0.0448(9) 0.0001(8) 0.0023(8) -0.0022(9)
C7 0.0355(12) 0.0608(15) 0.0449(11) -0.0044(10) 0.0008(9) -0.0043(11)
C8 0.0536(15) 0.0596(16) 0.0477(12) 0.0049(11) -0.0013(10) 0.0005(13)
C9 0.0503(16) 0.121(3) 0.0588(15) 0.0107(16) 0.0040(11) -0.0253(17)
C10 0.082(2) 0.109(3) 0.0580(15) 0.0220(16) -0.0116(14) -0.0075(19)

loop_
_atom_type_symbol
_atom_type_description
_atom_type_scat_dispersion_real
_atom_type_scat_dispersion_imag
_atom_type_scat_source
C C 0.0033 0.0016 'International Tables Vol C Tables 4.2.6.8 and 6.1.1.4'
H H 0.0000 0.0000 'International Tables Vol C Tables 4.2.6.8 and 6.1.1.4'
N N 0.0061 0.0033 'International Tables Vol C Tables 4.2.6.8 and 6.1.1.4'
O O 0.0106 0.0060 'International Tables Vol C Tables 4.2.6.8 and 6.1.1.4'

loop_
_geom_angle_atom_site_label_1
_geom_angle_atom_site_label_2
_geom_angle_atom_site_label_3
_geom_angle
_geom_angle_site_symmetry_1
_geom_angle_site_symmetry_3
_geom_angle_publ_flag
O1 N1 O2 125.45(17) . . ?
O1 N1 N2 115.50(16) . . ?
O2 N1 N2 119.04(16) . . ?
N1 N2 C3 127.17(16) . . ?
N1 N2 H2 109.6(15) . . ?
C3 N2 H2 116.6(14) . . ?
O3 C3 N4 124.79(18) . . ?
O3 C3 N2 116.25(17) . . ?
N4 C3 N2 118.90(16) . . ?
C3 N4 C5 127.39(16) . . ?
C3 N4 H4 115.4(15) . . ?
C5 N4 H4 117.2(15) . . ?
O5 C5 N6 124.01(18) . . ?
O5 C5 N4 117.52(17) . . ?
N6 C5 N4 118.47(17) . . ?
C5 N6 C7 121.58(18) . . ?
C5 N6 H6 113.5(15) . . ?
C7 N6 H6 124.8(15) . . ?
N6 C7 C8 113.78(18) . . ?
N6 C7 H7A 108.8 . . ?
C8 C7 H7A 108.8 . . ?
N6 C7 H7B 108.8 . . ?
C8 C7 H7B 108.8 . . ?
H7A C7 H7B 107.7 . . ?
C7 C8 C9 112.0(2) . . ?
C7 C8 C10 108.2(2) . . ?
C9 C8 C10 111.6(2) . . ?
C7 C8 H8 108.3 . . ?
C9 C8 H8 108.3 . . ?
C10 C8 H8 108.3 . . ?
C8 C9 H9A 109.5 . . ?
C8 C9 H9B 109.5 . . ?
H9A C9 H9B 109.5 . . ?
C8 C9 H9C 109.5 . . ?
H9A C9 H9C 109.5 . . ?
H9B C9 H9C 109.5 . . ?
C8 C10 H10A 109.5 . . ?
C8 C10 H10B 109.5 . . ?
H10A C10 H10B 109.5 . . ?
C8 C10 H10C 109.5 . . ?
H10A C10 H10C 109.5 . . ?
H10B C10 H10C 109.5 . . ?

loop_
_geom_bond_atom_site_label_1
_geom_bond_atom_site_label_2
_geom_bond_distance
_geom_bond_site_symmetry_2
_geom_bond_publ_flag
N1 O1 1.213(2) . ?
N1 O2 1.222(2) . ?
N1 N2 1.373(2) . ?
N2 C3 1.391(2) . ?
N2 H2 0.82(2) . ?
C3 O3 1.221(2) . ?
C3 N4 1.354(2) . ?
N4 C5 1.405(2) . ?
N4 H4 0.82(2) . ?
C5 O5 1.230(2) . ?
C5 N6 1.322(2) . ?
N6 C7 1.458(3) . ?
N6 H6 0.83(2) . ?
C7 C8 1.506(3) . ?
C7 H7A 0.9900 . ?
C7 H7B 0.9900 . ?
C8 C9 1.515(3) . ?
C8 C10 1.532(3) . ?
C8 H8 1.0000 . ?
C9 H9A 0.9800 . ?
C9 H9B 0.9800 . ?
C9 H9C 0.9800 . ?
C10 H10A 0.9800 . ?
C10 H10B 0.9800 . ?
C10 H10C 0.9800 . ?

loop_
_geom_torsion_atom_site_label_1
_geom_torsion_atom_site_label_2
_geom_torsion_atom_site_label_3
_geom_torsion_atom_site_label_4
_geom_torsion
_geom_torsion_site_symmetry_1
_geom_torsion_site_symmetry_2
_geom_torsion_site_symmetry_3
_geom_torsion_site_symmetry_4
_geom_torsion_publ_flag
O1 N1 N2 C3 -162.52(19) . . . . ?
O2 N1 N2 C3 18.3(3) . . . . ?
N1 N2 C3 O3 158.99(19) . . . . ?
N1 N2 C3 N4 -23.6(3) . . . . ?
O3 C3 N4 C5 -6.5(3) . . . . ?
N2 C3 N4 C5 176.33(18) . . . . ?
C3 N4 C5 O5 178.62(19) . . . . ?
C3 N4 C5 N6 -1.8(3) . . . . ?
O5 C5 N6 C7 -3.3(3) . . . . ?
N4 C5 N6 C7 177.22(19) . . . . ?
C5 N6 C7 C8 121.5(2) . . . . ?
N6 C7 C8 C9 67.9(3) . . . . ?
N6 C7 C8 C10 -168.7(2) . . . . ?

loop_
_cod_related_entry_id
_cod_related_entry_database
_cod_related_entry_code
1 ChemSpider 24807441
